data_4516379
loop_
_publ_author_name
'Luo, Xiaolong'
'Sun, Libo'
'Zhao, Jun'
'Li, Dong-Sheng'
'Wang, Dongmei'
'Li, Guanghua'
'Huo, Qisheng'
'Liu, Yunling'

_publ_section_title
;
 Three Metal--Organic Frameworks Based on Binodal Inorganic Building Units
 and Hetero-O, N Donor Ligand: Solvothermal Syntheses, Structures, and Gas
 Sorption Properties
;
_journal_issue 10
_journal_name_full 'Crystal Growth &amp; Design'
_journal_page_first 4901
_journal_paper_doi 10.1021/acs.cgd.5b00791
_journal_volume 15
_journal_year 2015
_chemical_formula_moiety 'C63 H84 Cu7 I4 N11 O23'
_chemical_formula_sum 'C63 H84 Cu7 I4 N11 O23'
_chemical_formula_weight 2315.79
_space_group_crystal_system hexagonal
_space_group_IT_number 176
_space_group_name_Hall '-P 6c'
_space_group_name_H-M_alt 'P 63/m'
_atom_sites_solution_hydrogens geom
_audit_creation_method SHELXL-2014/7
_cell_angle_alpha 90
_cell_angle_beta 90
_cell_angle_gamma 120
_cell_formula_units_Z 4
_cell_length_a 27.538(4)
_cell_length_b 27.538(4)
_cell_length_c 20.139(4)
_cell_measurement_temperature 293(2)
_cell_volume 13226(4)
_computing_structure_refinement 'SHELXL-2014/7 (Sheldrick, 2014)'
_diffrn_ambient_temperature 293(2)
_diffrn_measured_fraction_theta_full 0.996
_diffrn_measured_fraction_theta_max 0.994
_diffrn_measurement_device_type 'CCD area detector'
_diffrn_radiation_type MoK\a
_diffrn_radiation_wavelength 0.71073
_diffrn_reflns_av_R_equivalents 0.1080
_diffrn_reflns_av_unetI/netI 0.0915
_diffrn_reflns_Laue_measured_fraction_full 0.996
_diffrn_reflns_Laue_measured_fraction_max 0.994
_diffrn_reflns_limit_h_max 35
_diffrn_reflns_limit_h_min -34
_diffrn_reflns_limit_k_max 35
_diffrn_reflns_limit_k_min -35
_diffrn_reflns_limit_l_max 26
_diffrn_reflns_limit_l_min -24
_diffrn_reflns_number 93448
_diffrn_reflns_point_group_measured_fraction_full 0.996
_diffrn_reflns_point_group_measured_fraction_max 0.994
_diffrn_reflns_theta_full 25.242
_diffrn_reflns_theta_max 27.485
_diffrn_reflns_theta_min 3.033
_exptl_absorpt_coefficient_mu 2.084
_exptl_absorpt_correction_T_max 0.5241
_exptl_absorpt_correction_T_min 0.4715
_exptl_absorpt_correction_type empirical
_exptl_absorpt_process_details SADABS
_exptl_crystal_colour green
_exptl_crystal_density_diffrn 1.163
_exptl_crystal_description block
_exptl_crystal_F_000 4552
_exptl_crystal_size_max 0.23
_exptl_crystal_size_mid 0.21
_exptl_crystal_size_min 0.17
_refine_diff_density_max 1.137
_refine_diff_density_min -0.532
_refine_diff_density_rms 0.077
_refine_ls_extinction_method none
_refine_ls_goodness_of_fit_ref 0.940
_refine_ls_hydrogen_treatment constr
_refine_ls_matrix_type full
_refine_ls_number_parameters 223
_refine_ls_number_reflns 10349
_refine_ls_number_restraints 0
_refine_ls_restrained_S_all 0.940
_refine_ls_R_factor_all 0.1389
_refine_ls_R_factor_gt 0.0509
_refine_ls_shift/su_max 0.001
_refine_ls_shift/su_mean 0.000
_refine_ls_structure_factor_coef Fsqd
_refine_ls_weighting_details 'w=1/[\s^2^(Fo^2^)+(0.0700P)^2^] where P=(Fo^2^+2Fc^2^)/3'
_refine_ls_weighting_scheme calc
_refine_ls_wR_factor_gt 0.1276
_refine_ls_wR_factor_ref 0.1485
_reflns_Friedel_coverage 0.000
_reflns_number_gt 5109
_reflns_number_total 10349
_reflns_threshold_expression 'I > 2\s(I)'
_cod_data_source_file cg5b00791_si_003.cif
_cod_data_source_block JLU_Liu16
_cod_original_cell_volume 13225(5)
_cod_database_code 4516379
_shelx_shelxl_version_number 2014/7
_shelx_space_group_comment
;
The symmetry employed for this shelxl refinement is uniquely defined
by the following loop, which should always be used as a source of
symmetry information in preference to the above space-group names.
They are only intended as comments.
;

loop_
_space_group_symop_operation_xyz
'x, y, z'
'-y, x-y, z'
'-x+y, -x, z'
'-x, -y, z+1/2'
'y, -x+y, z+1/2'
'x-y, x, z+1/2'
'-x, -y, -z'
'y, -x+y, -z'
'x-y, x, -z'
'x, y, -z-1/2'
'-y, x-y, -z-1/2'
'-x+y, -x, -z-1/2'

loop_
_atom_site_label
_atom_site_type_symbol
_atom_site_fract_x
_atom_site_fract_y
_atom_site_fract_z
_atom_site_U_iso_or_equiv
_atom_site_adp_type
_atom_site_occupancy
_atom_site_site_symmetry_order
_atom_site_calc_flag
_atom_site_refinement_flags_posn
_atom_site_refinement_flags_adp
_atom_site_refinement_flags_occupancy
I1 I 0.22672(2) 0.63420(2) 0.54931(2) 0.07935(17) Uani 1 1 d . . .
I2 I 0.3333 0.6667 0.36496(3) 0.0733(2) Uani 1 3 d S T P
Cu1 Cu 0.28777(3) 0.60524(3) 0.47476(4) 0.0777(2) Uani 1 1 d . . .
Cu2 Cu 0.3333 0.6667 0.58258(6) 0.0816(4) Uani 1 3 d S T P
Cu3 Cu 0.23443(3) 0.33287(3) 0.2500 0.0449(2) Uani 1 2 d S T P
Cu4 Cu 0.32881(3) 0.43117(3) 0.2500 0.0420(2) Uani 1 2 d S T P
O1 O 0.21137(14) 0.36887(14) 0.31983(16) 0.0559(9) Uani 1 1 d . . .
O2 O 0.29103(15) 0.45132(14) 0.31759(17) 0.0695(11) Uani 1 1 d . . .
O3 O -0.04092(14) 0.27229(15) 0.68097(17) 0.0626(9) Uani 1 1 d . . .
O4 O -0.04542(15) 0.35125(15) 0.68229(19) 0.0753(11) Uani 1 1 d . . .
O5 O 0.1582(2) 0.2548(2) 0.2500 0.110(2) Uani 1 2 d S T P
O6 O 0.4049(2) 0.5157(3) 0.2500 0.101(2) Uani 1 2 d S T P
N1 N 0.23769(19) 0.52387(18) 0.4501(2) 0.0682(13) Uani 1 1 d . . .
N2 N 0.3333 0.6667 0.6854(4) 0.077(2) Uani 1 3 d S T P
C1 C 0.2515(2) 0.4981(2) 0.4032(2) 0.0609(14) Uani 1 1 d . . .
H1 H 0.2836 0.5199 0.3781 0.073 Uiso 1 1 calc R U .
C2 C 0.2208(2) 0.4410(2) 0.3900(2) 0.0511(12) Uani 1 1 d . . .
C3 C 0.1737(2) 0.4080(2) 0.4275(2) 0.0572(13) Uani 1 1 d . . .
H3 H 0.1525 0.3696 0.4200 0.069 Uiso 1 1 calc R U .
C4 C 0.1585(2) 0.4333(2) 0.4770(3) 0.0675(15) Uani 1 1 d . . .
C5 C 0.1917(2) 0.4905(3) 0.4857(3) 0.0802(19) Uani 1 1 d . . .
H5 H 0.1815 0.5072 0.5188 0.096 Uiso 1 1 calc R U .
C6 C 0.2423(2) 0.4178(2) 0.3384(2) 0.0489(12) Uani 1 1 d . . .
C7 C 0.1079(2) 0.4023(2) 0.5203(3) 0.0732(17) Uani 1 1 d . . .
C8 C 0.0929(2) 0.3493(3) 0.5420(3) 0.0835(19) Uani 1 1 d . . .
H8 H 0.1120 0.3315 0.5271 0.100 Uiso 1 1 calc R U .
C9 C 0.0479(2) 0.3223(2) 0.5871(3) 0.0792(18) Uani 1 1 d . . .
H9 H 0.0371 0.2861 0.6014 0.095 Uiso 1 1 calc R U .
C10 C 0.0196(2) 0.3488(2) 0.6108(3) 0.0647(15) Uani 1 1 d . . .
C11 C 0.0336(3) 0.4008(3) 0.5858(3) 0.088(2) Uani 1 1 d . . .
H11 H 0.0136 0.4182 0.5989 0.106 Uiso 1 1 calc R U .
C12 C 0.0776(3) 0.4271(3) 0.5410(3) 0.091(2) Uani 1 1 d . . .
H12 H 0.0868 0.4622 0.5245 0.109 Uiso 1 1 calc R U .
C13 C -0.0264(2) 0.3214(3) 0.6624(3) 0.0605(14) Uani 1 1 d . . .
C14 C 0.3901(2) 0.6864(3) 0.7115(3) 0.0851(18) Uani 1 1 d . . .
H14A H 0.4152 0.7241 0.6955 0.102 Uiso 1 1 calc R U .
H14B H 0.4038 0.6622 0.6955 0.102 Uiso 1 1 calc R U .

loop_
_atom_site_aniso_label
_atom_site_aniso_U_11
_atom_site_aniso_U_22
_atom_site_aniso_U_33
_atom_site_aniso_U_23
_atom_site_aniso_U_13
_atom_site_aniso_U_12
I1 0.0691(3) 0.0912(3) 0.0800(3) -0.0208(2) 0.0051(2) 0.0418(2)
I2 0.0808(3) 0.0808(3) 0.0583(4) 0.000 0.000 0.04038(16)
Cu1 0.0738(5) 0.0611(5) 0.0822(5) -0.0111(4) 0.0215(4) 0.0216(4)
Cu2 0.0944(6) 0.0944(6) 0.0561(8) 0.000 0.000 0.0472(3)
Cu3 0.0441(5) 0.0456(5) 0.0471(5) 0.000 0.000 0.0240(4)
Cu4 0.0422(5) 0.0472(5) 0.0404(4) 0.000 0.000 0.0252(4)
O1 0.054(2) 0.053(2) 0.059(2) -0.0050(17) 0.0102(17) 0.0260(18)
O2 0.059(2) 0.064(2) 0.074(3) -0.0142(19) 0.024(2) 0.022(2)
O3 0.055(2) 0.060(2) 0.068(2) 0.0054(19) 0.0143(18) 0.0252(19)
O4 0.072(3) 0.068(3) 0.089(3) 0.019(2) 0.041(2) 0.038(2)
O5 0.073(4) 0.073(4) 0.151(6) 0.000 0.000 0.013(3)
O6 0.047(3) 0.124(5) 0.110(5) 0.000 0.000 0.025(3)
N1 0.069(3) 0.059(3) 0.066(3) -0.001(2) 0.028(2) 0.024(2)
N2 0.091(4) 0.091(4) 0.048(5) 0.000 0.000 0.0454(19)
C1 0.055(3) 0.067(4) 0.056(3) 0.002(3) 0.021(3) 0.027(3)
C2 0.053(3) 0.054(3) 0.046(3) 0.001(2) 0.010(2) 0.027(3)
C3 0.058(3) 0.056(3) 0.055(3) -0.002(3) 0.013(3) 0.027(3)
C4 0.066(4) 0.062(4) 0.069(4) 0.010(3) 0.031(3) 0.028(3)
C5 0.076(4) 0.072(4) 0.071(4) -0.009(3) 0.033(3) 0.021(3)
C6 0.050(3) 0.056(3) 0.043(3) 0.000(3) 0.009(2) 0.029(3)
C7 0.080(4) 0.058(4) 0.073(4) 0.007(3) 0.032(3) 0.028(3)
C8 0.079(4) 0.072(4) 0.097(5) 0.004(4) 0.042(4) 0.036(3)
C9 0.076(4) 0.064(4) 0.093(5) 0.011(3) 0.033(4) 0.032(3)
C10 0.053(3) 0.071(4) 0.062(4) 0.000(3) 0.015(3) 0.025(3)
C11 0.088(5) 0.077(4) 0.103(5) 0.024(4) 0.054(4) 0.045(4)
C12 0.095(5) 0.078(4) 0.113(5) 0.030(4) 0.056(4) 0.053(4)
C13 0.048(3) 0.070(4) 0.056(3) 0.001(3) 0.007(3) 0.024(3)
C14 0.088(4) 0.116(5) 0.060(4) 0.001(3) 0.006(3) 0.058(4)

loop_
_atom_type_symbol
_atom_type_description
_atom_type_scat_dispersion_real
_atom_type_scat_dispersion_imag
_atom_type_scat_source
C C 0.0033 0.0016 'International Tables Vol C Tables 4.2.6.8 and 6.1.1.4'
H H 0.0000 0.0000 'International Tables Vol C Tables 4.2.6.8 and 6.1.1.4'
N N 0.0061 0.0033 'International Tables Vol C Tables 4.2.6.8 and 6.1.1.4'
O O 0.0106 0.0060 'International Tables Vol C Tables 4.2.6.8 and 6.1.1.4'
Cu Cu 0.3201 1.2651 'International Tables Vol C Tables 4.2.6.8 and 6.1.1.4'
I I -0.4742 1.8119 'International Tables Vol C Tables 4.2.6.8 and 6.1.1.4'

loop_
_geom_angle_atom_site_label_1
_geom_angle_atom_site_label_2
_geom_angle_atom_site_label_3
_geom_angle
_geom_angle_site_symmetry_1
_geom_angle_site_symmetry_3
Cu1 I1 Cu2 59.43(3) . .
Cu1 I1 Cu1 57.86(3) . 3_565
Cu2 I1 Cu1 57.89(3) . 3_565
Cu1 I2 Cu1 58.78(3) 3_565 2_665
Cu1 I2 Cu1 58.78(3) 3_565 .
Cu1 I2 Cu1 58.78(3) 2_665 .
N1 Cu1 Cu1 139.79(13) . 2_665
N1 Cu1 Cu1 153.98(14) . 3_565
Cu1 Cu1 Cu1 59.998(1) 2_665 3_565
N1 Cu1 Cu2 138.79(13) . .
Cu1 Cu1 Cu2 60.211(18) 2_665 .
Cu1 Cu1 Cu2 60.210(18) 3_565 .
N1 Cu1 I1 106.78(12) . .
Cu1 Cu1 I1 112.18(3) 2_665 .
Cu1 Cu1 I1 63.48(3) 3_565 .
Cu2 Cu1 I1 60.935(19) . .
N1 Cu1 I2 109.94(13) . .
Cu1 Cu1 I2 60.608(15) 2_665 .
Cu1 Cu1 I2 60.608(15) 3_565 .
Cu2 Cu1 I2 110.47(3) . .
I1 Cu1 I2 116.30(3) . .
N1 Cu1 I1 97.76(14) . 2_665
Cu1 Cu1 I1 58.66(3) 2_665 2_665
Cu1 Cu1 I1 108.26(3) 3_565 2_665
Cu2 Cu1 I1 59.31(2) . 2_665
I1 Cu1 I1 112.16(3) . 2_665
I2 Cu1 I1 112.14(3) . 2_665
N2 Cu2 Cu1 144.99(2) . 3_565
N2 Cu2 Cu1 144.99(2) . 2_665
Cu1 Cu2 Cu1 59.58(4) 3_565 2_665
N2 Cu2 Cu1 144.99(2) . .
Cu1 Cu2 Cu1 59.58(4) 3_565 .
Cu1 Cu2 Cu1 59.58(4) 2_665 .
N2 Cu2 I1 104.41(3) . .
Cu1 Cu2 I1 62.79(3) 3_565 .
Cu1 Cu2 I1 110.55(5) 2_665 .
Cu1 Cu2 I1 59.64(2) . .
N2 Cu2 I1 104.41(3) . 3_565
Cu1 Cu2 I1 59.64(2) 3_565 3_565
Cu1 Cu2 I1 62.80(3) 2_665 3_565
Cu1 Cu2 I1 110.55(5) . 3_565
I1 Cu2 I1 114.02(2) . 3_565
N2 Cu2 I1 104.41(3) . 2_665
Cu1 Cu2 I1 110.55(5) 3_565 2_665
Cu1 Cu2 I1 59.64(2) 2_665 2_665
Cu1 Cu2 I1 62.80(3) . 2_665
I1 Cu2 I1 114.02(2) . 2_665
I1 Cu2 I1 114.02(2) 3_565 2_665
O3 Cu3 O3 89.8(2) 8_556 5_554
O3 Cu3 O1 89.02(14) 8_556 .
O3 Cu3 O1 167.58(15) 5_554 .
O3 Cu3 O1 167.57(15) 8_556 10_556
O3 Cu3 O1 89.02(14) 5_554 10_556
O1 Cu3 O1 89.45(19) . 10_556
O3 Cu3 O5 96.49(17) 8_556 .
O3 Cu3 O5 96.49(17) 5_554 .
O1 Cu3 O5 95.93(16) . .
O1 Cu3 O5 95.93(16) 10_556 .
O3 Cu3 Cu4 84.11(11) 8_556 .
O3 Cu3 Cu4 84.11(11) 5_554 .
O1 Cu3 Cu4 83.46(10) . .
O1 Cu3 Cu4 83.46(10) 10_556 .
O5 Cu3 Cu4 179.14(18) . .
O4 Cu4 O4 89.8(2) 5_554 8_556
O4 Cu4 O2 89.69(17) 5_554 10_556
O4 Cu4 O2 167.92(16) 8_556 10_556
O4 Cu4 O2 167.93(16) 5_554 .
O4 Cu4 O2 89.69(17) 8_556 .
O2 Cu4 O2 88.3(2) 10_556 .
O4 Cu4 O6 98.58(17) 5_554 .
O4 Cu4 O6 98.58(17) 8_556 .
O2 Cu4 O6 93.43(16) 10_556 .
O2 Cu4 O6 93.42(16) . .
O4 Cu4 Cu3 83.65(12) 5_554 .
O4 Cu4 Cu3 83.65(12) 8_556 .
O2 Cu4 Cu3 84.31(10) 10_556 .
O2 Cu4 Cu3 84.31(10) . .
O6 Cu4 Cu3 176.83(17) . .
C6 O1 Cu3 122.4(3) . .
C6 O2 Cu4 123.2(3) . .
C13 O3 Cu3 121.2(3) . 9_556
C13 O4 Cu4 124.0(4) . 9_556
C5 N1 C1 115.8(5) . .
C5 N1 Cu1 121.0(4) . .
C1 N1 Cu1 122.8(3) . .
C14 N2 C14 108.0(4) 2_665 3_565
C14 N2 C14 108.0(4) 2_665 .
C14 N2 C14 108.0(4) 3_565 .
C14 N2 Cu2 110.9(4) 2_665 .
C14 N2 Cu2 110.9(4) 3_565 .
C14 N2 Cu2 110.9(4) . .
N1 C1 C2 123.9(5) . .
N1 C1 H1 118.1 . .
C2 C1 H1 118.1 . .
C3 C2 C1 118.9(4) . .
C3 C2 C6 123.0(5) . .
C1 C2 C6 118.1(4) . .
C2 C3 C4 118.7(5) . .
C2 C3 H3 120.7 . .
C4 C3 H3 120.7 . .
C5 C4 C3 117.8(5) . .
C5 C4 C7 118.3(5) . .
C3 C4 C7 123.8(5) . .
N1 C5 C4 125.0(5) . .
N1 C5 H5 117.5 . .
C4 C5 H5 117.5 . .
O1 C6 O2 126.7(4) . .
O1 C6 C2 118.2(4) . .
O2 C6 C2 115.1(5) . .
C8 C7 C12 119.5(5) . .
C8 C7 C4 119.5(5) . .
C12 C7 C4 120.9(5) . .
C7 C8 C9 119.1(6) . .
C7 C8 H8 120.5 . .
C9 C8 H8 120.5 . .
C10 C9 C8 121.1(5) . .
C10 C9 H9 119.5 . .
C8 C9 H9 119.5 . .
C11 C10 C9 118.8(5) . .
C11 C10 C13 119.8(5) . .
C9 C10 C13 121.3(5) . .
C10 C11 C12 119.7(6) . .
C10 C11 H11 120.1 . .
C12 C11 H11 120.1 . .
C7 C12 C11 121.6(6) . .
C7 C12 H12 119.2 . .
C11 C12 H12 119.2 . .
O4 C13 O3 127.1(5) . .
O4 C13 C10 114.5(5) . .
O3 C13 C10 118.5(5) . .
N2 C14 C14 110.9(4) . 10_557
N2 C14 H14A 109.5 . .
C14 C14 H14A 109.5 10_557 .
N2 C14 H14B 109.5 . .
C14 C14 H14B 109.5 10_557 .
H14A C14 H14B 108.0 . .

loop_
_geom_bond_atom_site_label_1
_geom_bond_atom_site_label_2
_geom_bond_distance
_geom_bond_site_symmetry_2
I1 Cu1 2.6567(8) .
I1 Cu2 2.6913(6) .
I1 Cu1 2.7834(10) 3_565
I2 Cu1 2.6837(10) 3_565
I2 Cu1 2.6837(10) 2_665
I2 Cu1 2.6837(10) .
Cu1 N1 2.020(4) .
Cu1 Cu1 2.6341(13) 2_665
Cu1 Cu1 2.6341(12) 3_565
Cu1 Cu2 2.6510(13) .
Cu1 I1 2.7834(10) 2_665
Cu2 N2 2.071(8) .
Cu2 Cu1 2.6510(13) 3_565
Cu2 Cu1 2.6510(13) 2_665
Cu2 I1 2.6913(6) 3_565
Cu2 I1 2.6913(6) 2_665
Cu3 O3 1.969(3) 8_556
Cu3 O3 1.969(3) 5_554
Cu3 O1 1.998(3) .
Cu3 O1 1.998(3) 10_556
Cu3 O5 2.126(6) .
Cu3 Cu4 2.6545(12) .
Cu4 O4 1.932(3) 5_554
Cu4 O4 1.932(3) 8_556
Cu4 O2 1.954(3) 10_556
Cu4 O2 1.954(3) .
Cu4 O6 2.221(6) .
O1 C6 1.239(5) .
O2 C6 1.261(5) .
O3 C13 1.259(6) .
O3 Cu3 1.969(3) 9_556
O4 C13 1.242(6) .
O4 Cu4 1.932(3) 9_556
N1 C5 1.341(6) .
N1 C1 1.345(6) .
N2 C14 1.473(6) 2_665
N2 C14 1.473(6) 3_565
N2 C14 1.473(6) .
C1 C2 1.389(7) .
C1 H1 0.9300 .
C2 C3 1.379(6) .
C2 C6 1.490(6) .
C3 C4 1.396(7) .
C3 H3 0.9300 .
C4 C5 1.383(7) .
C4 C7 1.495(7) .
C5 H5 0.9300 .
C7 C8 1.373(8) .
C7 C12 1.382(7) .
C8 C9 1.411(7) .
C8 H8 0.9300 .
C9 C10 1.393(7) .
C9 H9 0.9300 .
C10 C11 1.377(7) .
C10 C13 1.517(7) .
C11 C12 1.390(7) .
C11 H11 0.9300 .
C12 H12 0.9300 .
C14 C14 1.550(10) 10_557
C14 H14A 0.9700 .
C14 H14B 0.9700 .
